data_7158162
loop_
_publ_author_name
'Shi, Di'
'Cao, Jinlian'
'Weng, Peimin'
'Yan, Xiaosheng'
'Li, Zhao'
'Jiang, Yun-Bao'

_publ_section_title
;
 Chalcogen bonding mediates the formation of supramolecular helices of
 azapeptides in crystals.
;
_journal_issue 29
_journal_name_full 'Organic &amp; biomolecular chemistry'
_journal_page_first 6397
_journal_page_last 6401
_journal_paper_doi 10.1039/d1ob01053k
_journal_volume 19
_journal_year 2021
_chemical_absolute_configuration rmad
_chemical_formula_moiety 'C15 H16 N4 O2 S2, C2 H3 N'
_chemical_formula_sum 'C17 H19 N5 O2 S2'
_chemical_formula_weight 389.49
_space_group_crystal_system monoclinic
_space_group_IT_number 4
_space_group_name_Hall 'P 2yb'
_space_group_name_H-M_alt 'P 1 21 1'
_atom_sites_solution_hydrogens geom
_audit_creation_date 2021-05-13
_audit_creation_method
;
Olex2 1.2
(compiled 2017.08.10 svn.r3458 for OlexSys, GUI svn.r5381)
;
_audit_update_record
;
2021-05-17 deposited with the CCDC.	2021-07-05 downloaded from the CCDC.
;
_cell_angle_alpha 90
_cell_angle_beta 94.034(2)
_cell_angle_gamma 90
_cell_formula_units_Z 2
_cell_length_a 9.0334(2)
_cell_length_b 8.7125(2)
_cell_length_c 12.1508(3)
_cell_measurement_reflns_used 3433
_cell_measurement_temperature 100.01(10)
_cell_measurement_theta_max 30.1320
_cell_measurement_theta_min 4.1760
_cell_volume 953.94(4)
_computing_molecular_graphics 'Olex2 (Dolomanov et al., 2009)'
_computing_publication_material 'Olex2 (Dolomanov et al., 2009)'
_computing_structure_refinement 'ShelXL (Sheldrick, 2015)'
_computing_structure_solution 'ShelXT (Sheldrick, 2015)'
_diffrn_ambient_temperature 100.01(10)
_diffrn_measured_fraction_theta_full 0.996
_diffrn_measured_fraction_theta_max 0.860
_diffrn_measurement_device_type 'SuperNova, Dual, Cu at home/near, Atlas'
_diffrn_radiation_type MoK\a
_diffrn_radiation_wavelength 0.71073
_diffrn_reflns_av_R_equivalents 0.0232
_diffrn_reflns_av_unetI/netI 0.0475
_diffrn_reflns_Laue_measured_fraction_full 0.996
_diffrn_reflns_Laue_measured_fraction_max 0.860
_diffrn_reflns_limit_h_max 12
_diffrn_reflns_limit_h_min -8
_diffrn_reflns_limit_k_max 12
_diffrn_reflns_limit_k_min -10
_diffrn_reflns_limit_l_max 16
_diffrn_reflns_limit_l_min -16
_diffrn_reflns_number 5890
_diffrn_reflns_point_group_measured_fraction_full 0.887
_diffrn_reflns_point_group_measured_fraction_max 0.707
_diffrn_reflns_theta_full 25.242
_diffrn_reflns_theta_max 30.716
_diffrn_reflns_theta_min 3.588
_exptl_absorpt_coefficient_mu 0.301
_exptl_absorpt_correction_T_max 1.00000
_exptl_absorpt_correction_T_min 0.85893
_exptl_absorpt_correction_type multi-scan
_exptl_absorpt_process_details
;
CrysAlisPro 1.171.39.46e (Rigaku Oxford Diffraction, 2018)
Empirical absorption correction using spherical harmonics,
 implemented in SCALE3 ABSPACK scaling algorithm.
;
_exptl_crystal_colour colourless
_exptl_crystal_density_diffrn 1.356
_exptl_crystal_description block
_exptl_crystal_F_000 408
_exptl_crystal_size_max 0.18
_exptl_crystal_size_mid 0.17
_exptl_crystal_size_min 0.13
_refine_diff_density_max 0.593
_refine_diff_density_min -0.465
_refine_diff_density_rms 0.062
_refine_ls_abs_structure_details
;
 Flack x determined using 1298 quotients [(I+)-(I-)]/[(I+)+(I-)]
 (Parsons, Flack and Wagner, Acta Cryst. B69 (2013) 249-259).
;
_refine_ls_abs_structure_Flack -0.02(4)
_refine_ls_extinction_method none
_refine_ls_goodness_of_fit_ref 1.054
_refine_ls_hydrogen_treatment constr
_refine_ls_matrix_type full
_refine_ls_number_parameters 237
_refine_ls_number_reflns 4193
_refine_ls_number_restraints 63
_refine_ls_restrained_S_all 1.057
_refine_ls_R_factor_all 0.0452
_refine_ls_R_factor_gt 0.0401
_refine_ls_shift/su_max 0.000
_refine_ls_shift/su_mean 0.000
_refine_ls_structure_factor_coef Fsqd
_refine_ls_weighting_details 'w=1/[\s^2^(Fo^2^)+(0.0571P)^2^+0.1849P] where P=(Fo^2^+2Fc^2^)/3'
_refine_ls_weighting_scheme calc
_refine_ls_wR_factor_gt 0.1030
_refine_ls_wR_factor_ref 0.1091
_reflns_Friedel_coverage 0.550
_reflns_Friedel_fraction_full 0.762
_reflns_Friedel_fraction_max 0.533
_reflns_number_gt 3862
_reflns_number_total 4193
_reflns_threshold_expression 'I > 2\s(I)'
_cod_data_source_file d1ob01053k2.cif
_cod_data_source_block exp_12393
_cod_depositor_comments 'Adding full bibliography for 7158162--7158163.cif.'
_cod_database_code 7158162
_shelx_shelxl_version_number 2014/8
_shelx_space_group_comment
;
The symmetry employed for this shelxl refinement is uniquely defined
by the following loop, which should always be used as a source of
symmetry information in preference to the above space-group names.
They are only intended as comments.
;
_olex2_refinement_description
;
1. Fixed Uiso
 At 1.2 times of:
  All C(H) groups, All N(H) groups
 At 1.5 times of:
  All C(H,H,H) groups
2. Restrained planarity
 C00K, C00B, C00N, C00A, S002
 with sigma of 0.1
3. Uiso/Uaniso restraints and constraints
Uanis(S002) \\sim Ueq, Uanis(C00A) \\sim Ueq, Uanis(C00N) \\sim Ueq,
Uanis(C00K) \\sim Ueq, Uanis(C00B) \\sim Ueq: with sigma of 0.02 and sigma for
terminal atoms of 0.04
4. Rigid body (RIGU) restrains
 C00A, C00N, S002, C00K, C00B
 with sigma for 1-2 distances of 0.001 and sigma for 1-3 distances of 0.001
5.a Ternary CH refined with riding coordinates:
 C00H(H00H)
5.b Aromatic/amide H refined with riding coordinates:
 N005(H005), N006(H006), N007(H007), N008(H008), C00A(H00A), C00I(H00I),
 C00J(H00J), C00K(H00K), C00L(H00L), C00M(H00M), C00N(H00N), C00P(H00P)
5.c Idealised Me refined as rotating group:
 C00O(H00E,H00F,H00G), C00Q(H00B,H00C,H00D)
;
_olex2_submission_special_instructions 'No special instructions were received'

loop_
_space_group_symop_operation_xyz
'x, y, z'
'-x, y+1/2, -z'

loop_
_atom_site_label
_atom_site_type_symbol
_atom_site_fract_x
_atom_site_fract_y
_atom_site_fract_z
_atom_site_U_iso_or_equiv
_atom_site_adp_type
_atom_site_occupancy
_atom_site_site_symmetry_order
_atom_site_calc_flag
_atom_site_refinement_flags_posn
_atom_site_refinement_flags_adp
_atom_site_refinement_flags_occupancy
_atom_site_disorder_assembly
_atom_site_disorder_group
S001 S 0.33730(9) 0.47846(9) 0.76206(6) 0.02255(19) Uani 1 1 d . . . . .
S002 S -0.12657(9) 0.23213(11) 0.65739(7) 0.0294(2) Uani 1 1 d . U . . .
O003 O 0.3139(2) 0.1936(2) 0.33312(18) 0.0192(5) Uani 1 1 d . . . . .
O004 O 0.4384(2) 0.5664(3) 0.40856(19) 0.0217(5) Uani 1 1 d . . . . .
N005 N 0.2800(3) 0.3113(3) 0.5759(2) 0.0176(5) Uani 1 1 d . . . . .
H005 H 0.3150 0.2789 0.5161 0.021 Uiso 1 1 calc R . . . .
N006 N 0.5093(3) 0.4232(3) 0.6042(2) 0.0188(5) Uani 1 1 d . . . . .
H006 H 0.5738 0.4742 0.6448 0.023 Uiso 1 1 calc R . . . .
N007 N 0.5477(3) 0.3687(3) 0.5037(2) 0.0180(5) Uani 1 1 d . . . . .
H007 H 0.5977 0.2850 0.5005 0.022 Uiso 1 1 calc R . . . .
N008 N 0.4333(3) 0.3536(3) 0.2249(2) 0.0190(5) Uani 1 1 d . . . . .
H008 H 0.4318 0.4051 0.1645 0.023 Uiso 1 1 calc R . . . .
N009 N 0.4174(3) 0.6049(4) 0.0547(3) 0.0288(6) Uani 1 1 d . . . . .
C00A C -0.0859(3) 0.1153(4) 0.5470(2) 0.0190(6) Uani 1 1 d . U . . .
H00A H -0.1482 0.0433 0.5112 0.023 Uiso 1 1 calc R . . . .
C00B C 0.1327(3) 0.2656(4) 0.5927(3) 0.0185(6) Uani 1 1 d . U . . .
C00C C 0.3751(3) 0.7270(4) 0.0664(3) 0.0224(6) Uani 1 1 d . . . . .
C00D C 0.3207(3) 0.2602(3) 0.2433(2) 0.0164(6) Uani 1 1 d . . . . .
C00E C 0.5069(3) 0.4466(3) 0.4098(3) 0.0169(6) Uani 1 1 d . . . . .
C00F C 0.3723(3) 0.3988(4) 0.6411(3) 0.0178(6) Uani 1 1 d . . . . .
C00G C 0.2063(3) 0.2352(4) 0.1499(2) 0.0178(6) Uani 1 1 d . . . . .
C00H C 0.5580(3) 0.3693(4) 0.3058(3) 0.0192(6) Uani 1 1 d . . . . .
H00H H 0.5966 0.2670 0.3253 0.023 Uiso 1 1 calc R . . . .
C00I C 0.0010(4) 0.1513(4) -0.0210(3) 0.0233(7) Uani 1 1 d . . . . .
H00I H -0.0666 0.1208 -0.0781 0.028 Uiso 1 1 calc R . . . .
C00J C 0.1359(3) 0.2137(4) -0.0446(3) 0.0210(6) Uani 1 1 d . . . . .
H00J H 0.1583 0.2276 -0.1175 0.025 Uiso 1 1 calc R . . . .
C00K C 0.0410(4) 0.3194(4) 0.6686(3) 0.0221(6) Uani 1 1 d . U . . .
H00K H 0.0676 0.3950 0.7202 0.027 Uiso 1 1 calc R . . . .
C00L C 0.2376(3) 0.2555(4) 0.0409(2) 0.0185(6) Uani 1 1 d . . . . .
H00L H 0.3282 0.2977 0.0248 0.022 Uiso 1 1 calc R . . . .
C00M C 0.0695(3) 0.1759(4) 0.1732(3) 0.0220(7) Uani 1 1 d . . . . .
H00M H 0.0464 0.1640 0.2461 0.026 Uiso 1 1 calc R . . . .
C00N C 0.0652(4) 0.1532(4) 0.5223(3) 0.0248(7) Uani 1 1 d . U . . .
H00N H 0.1129 0.1075 0.4654 0.030 Uiso 1 1 calc R . . . .
C00O C 0.3218(4) 0.8832(4) 0.0811(3) 0.0308(8) Uani 1 1 d . . . . .
H00E H 0.3850 0.9540 0.0460 0.046 Uiso 1 1 calc GR . . . .
H00F H 0.3232 0.9063 0.1585 0.046 Uiso 1 1 calc GR . . . .
H00G H 0.2223 0.8922 0.0486 0.046 Uiso 1 1 calc GR . . . .
C00P C -0.0336(4) 0.1341(4) 0.0876(3) 0.0269(7) Uani 1 1 d . . . . .
H00P H -0.1254 0.0947 0.1034 0.032 Uiso 1 1 calc R . . . .
C00Q C 0.6802(4) 0.4630(5) 0.2586(3) 0.0265(7) Uani 1 1 d . . . . .
H00B H 0.7112 0.4137 0.1934 0.040 Uiso 1 1 calc GR . . . .
H00C H 0.7630 0.4707 0.3123 0.040 Uiso 1 1 calc GR . . . .
H00D H 0.6437 0.5639 0.2402 0.040 Uiso 1 1 calc GR . . . .

loop_
_atom_site_aniso_label
_atom_site_aniso_U_11
_atom_site_aniso_U_22
_atom_site_aniso_U_33
_atom_site_aniso_U_23
_atom_site_aniso_U_13
_atom_site_aniso_U_12
S001 0.0248(4) 0.0265(4) 0.0169(3) -0.0041(3) 0.0056(3) -0.0060(3)
S002 0.0227(4) 0.0359(5) 0.0295(4) -0.0041(4) 0.0018(3) -0.0021(4)
O003 0.0189(10) 0.0212(12) 0.0177(11) 0.0025(9) 0.0025(8) 0.0007(9)
O004 0.0235(11) 0.0166(11) 0.0253(12) -0.0020(10) 0.0025(9) 0.0019(9)
N005 0.0182(12) 0.0172(12) 0.0176(12) -0.0030(10) 0.0030(9) -0.0026(10)
N006 0.0177(12) 0.0212(13) 0.0177(12) -0.0049(10) 0.0020(9) -0.0025(11)
N007 0.0181(11) 0.0186(13) 0.0176(12) -0.0018(11) 0.0020(10) 0.0030(10)
N008 0.0209(12) 0.0200(13) 0.0158(12) 0.0025(10) 0.0006(10) -0.0027(11)
N009 0.0283(14) 0.0259(16) 0.0324(16) 0.0037(13) 0.0038(12) 0.0002(13)
C00A 0.0175(11) 0.0257(14) 0.0137(12) -0.0033(11) 0.0010(9) 0.0052(10)
C00B 0.0187(11) 0.0190(13) 0.0173(12) 0.0034(10) -0.0008(9) 0.0015(10)
C00C 0.0208(14) 0.0234(16) 0.0230(16) 0.0054(15) 0.0010(11) -0.0038(14)
C00D 0.0180(13) 0.0139(14) 0.0175(14) 0.0005(11) 0.0029(10) 0.0022(12)
C00E 0.0139(12) 0.0174(15) 0.0198(14) -0.0027(12) 0.0032(10) -0.0033(11)
C00F 0.0187(14) 0.0155(14) 0.0189(14) 0.0037(12) 0.0000(11) 0.0004(12)
C00G 0.0188(13) 0.0157(14) 0.0189(14) 0.0016(13) 0.0015(10) 0.0040(12)
C00H 0.0188(14) 0.0204(15) 0.0188(15) -0.0011(12) 0.0041(11) 0.0020(12)
C00I 0.0193(14) 0.0274(18) 0.0225(17) 0.0018(14) -0.0031(12) -0.0016(13)
C00J 0.0214(14) 0.0250(16) 0.0167(14) 0.0015(13) 0.0012(11) 0.0015(13)
C00K 0.0206(12) 0.0235(14) 0.0222(14) -0.0001(11) 0.0011(10) 0.0017(11)
C00L 0.0171(13) 0.0187(15) 0.0201(15) 0.0030(13) 0.0037(11) -0.0008(12)
C00M 0.0202(14) 0.0256(17) 0.0205(16) 0.0040(13) 0.0023(12) -0.0026(13)
C00N 0.0204(12) 0.0301(15) 0.0242(14) -0.0055(12) 0.0028(10) -0.0031(11)
C00O 0.0273(17) 0.0247(19) 0.040(2) 0.0019(16) 0.0003(15) 0.0020(15)
C00P 0.0186(15) 0.033(2) 0.0293(18) 0.0049(15) 0.0007(12) -0.0058(14)
C00Q 0.0200(15) 0.035(2) 0.0246(16) -0.0036(16) 0.0050(12) -0.0050(15)

loop_
_atom_type_symbol
_atom_type_description
_atom_type_scat_dispersion_real
_atom_type_scat_dispersion_imag
_atom_type_scat_source
C C 0.0033 0.0016 'International Tables Vol C Tables 4.2.6.8 and 6.1.1.4'
H H 0.0000 0.0000 'International Tables Vol C Tables 4.2.6.8 and 6.1.1.4'
N N 0.0061 0.0033 'International Tables Vol C Tables 4.2.6.8 and 6.1.1.4'
O O 0.0106 0.0060 'International Tables Vol C Tables 4.2.6.8 and 6.1.1.4'
S S 0.1246 0.1234 'International Tables Vol C Tables 4.2.6.8 and 6.1.1.4'

loop_
_geom_angle_atom_site_label_1
_geom_angle_atom_site_label_2
_geom_angle_atom_site_label_3
_geom_angle
_geom_angle_site_symmetry_1
_geom_angle_site_symmetry_3
_geom_angle_publ_flag
C00K S002 C00A 95.08(16) . . ?
C00B N005 H005 115.7 . . ?
C00F N005 H005 115.7 . . ?
C00F N005 C00B 128.5(3) . . ?
N007 N006 H006 119.0 . . ?
C00F N006 H006 119.0 . . ?
C00F N006 N007 122.0(3) . . ?
N006 N007 H007 119.9 . . ?
C00E N007 N006 120.2(2) . . ?
C00E N007 H007 119.9 . . ?
C00D N008 H008 119.7 . . ?
C00D N008 C00H 120.6(3) . . ?
C00H N008 H008 119.7 . . ?
S002 C00A H00A 127.0 . . ?
C00N C00A S002 106.1(2) . . ?
C00N C00A H00A 127.0 . . ?
C00K C00B N005 128.4(3) . . ?
C00K C00B C00N 113.0(3) . . ?
C00N C00B N005 118.5(3) . . ?
N009 C00C C00O 179.7(4) . . ?
O003 C00D N008 121.2(3) . . ?
O003 C00D C00G 121.7(3) . . ?
N008 C00D C00G 117.1(3) . . ?
O004 C00E N007 123.3(3) . . ?
O004 C00E C00H 123.5(3) . . ?
N007 C00E C00H 113.2(3) . . ?
N005 C00F S001 127.1(2) . . ?
N005 C00F N006 115.7(3) . . ?
N006 C00F S001 117.1(2) . . ?
C00L C00G C00D 122.0(3) . . ?
C00L C00G C00M 119.2(3) . . ?
C00M C00G C00D 118.5(3) . . ?
N008 C00H C00E 109.6(2) . . ?
N008 C00H H00H 108.9 . . ?
N008 C00H C00Q 110.2(3) . . ?
C00E C00H H00H 108.9 . . ?
C00Q C00H C00E 110.2(3) . . ?
C00Q C00H H00H 108.9 . . ?
C00J C00I H00I 120.0 . . ?
C00J C00I C00P 120.1(3) . . ?
C00P C00I H00I 120.0 . . ?
C00I C00J H00J 120.2 . . ?
C00I C00J C00L 119.7(3) . . ?
C00L C00J H00J 120.2 . . ?
S002 C00K H00K 124.0 . . ?
C00B C00K S002 111.9(3) . . ?
C00B C00K H00K 124.0 . . ?
C00G C00L C00J 120.9(3) . . ?
C00G C00L H00L 119.5 . . ?
C00J C00L H00L 119.5 . . ?
C00G C00M H00M 119.9 . . ?
C00G C00M C00P 120.2(3) . . ?
C00P C00M H00M 119.9 . . ?
C00A C00N H00N 123.1 . . ?
C00B C00N C00A 113.8(3) . . ?
C00B C00N H00N 123.1 . . ?
C00C C00O H00E 109.5 . . ?
C00C C00O H00F 109.5 . . ?
C00C C00O H00G 109.5 . . ?
H00E C00O H00F 109.5 . . ?
H00E C00O H00G 109.5 . . ?
H00F C00O H00G 109.5 . . ?
C00I C00P C00M 119.9(3) . . ?
C00I C00P H00P 120.0 . . ?
C00M C00P H00P 120.0 . . ?
C00H C00Q H00B 109.5 . . ?
C00H C00Q H00C 109.5 . . ?
C00H C00Q H00D 109.5 . . ?
H00B C00Q H00C 109.5 . . ?
H00B C00Q H00D 109.5 . . ?
H00C C00Q H00D 109.5 . . ?

loop_
_geom_bond_atom_site_label_1
_geom_bond_atom_site_label_2
_geom_bond_distance
_geom_bond_site_symmetry_2
_geom_bond_publ_flag
S001 C00F 1.675(3) . ?
S002 C00A 1.743(3) . ?
S002 C00K 1.691(3) . ?
O003 C00D 1.241(4) . ?
O004 C00E 1.212(4) . ?
N005 H005 0.8600 . ?
N005 C00B 1.418(4) . ?
N005 C00F 1.346(4) . ?
N006 H006 0.8600 . ?
N006 N007 1.377(4) . ?
N006 C00F 1.363(4) . ?
N007 H007 0.8600 . ?
N007 C00E 1.357(4) . ?
N008 H008 0.8600 . ?
N008 C00D 1.334(4) . ?
N008 C00H 1.448(4) . ?
N009 C00C 1.142(5) . ?
C00A H00A 0.9300 . ?
C00A C00N 1.457(4) . ?
C00B C00K 1.364(4) . ?
C00B C00N 1.410(5) . ?
C00C C00O 1.459(5) . ?
C00D C00G 1.497(4) . ?
C00E C00H 1.531(4) . ?
C00G C00L 1.385(4) . ?
C00G C00M 1.387(4) . ?
C00H H00H 0.9800 . ?
C00H C00Q 1.518(4) . ?
C00I H00I 0.9300 . ?
C00I C00J 1.383(4) . ?
C00I C00P 1.386(5) . ?
C00J H00J 0.9300 . ?
C00J C00L 1.386(4) . ?
C00K H00K 0.9300 . ?
C00L H00L 0.9300 . ?
C00M H00M 0.9300 . ?
C00M C00P 1.394(5) . ?
C00N H00N 0.9300 . ?
C00O H00E 0.9600 . ?
C00O H00F 0.9600 . ?
C00O H00G 0.9600 . ?
C00P H00P 0.9300 . ?
C00Q H00B 0.9600 . ?
C00Q H00C 0.9600 . ?
C00Q H00D 0.9600 . ?

loop_
_geom_torsion_atom_site_label_1
_geom_torsion_atom_site_label_2
_geom_torsion_atom_site_label_3
_geom_torsion_atom_site_label_4
_geom_torsion
_geom_torsion_site_symmetry_1
_geom_torsion_site_symmetry_2
_geom_torsion_site_symmetry_3
_geom_torsion_site_symmetry_4
_geom_torsion_publ_flag
S002 C00A C00N C00B 1.2(3) . . . . ?
O003 C00D C00G C00L -153.9(3) . . . . ?
O003 C00D C00G C00M 19.8(5) . . . . ?
O004 C00E C00H N008 -52.0(4) . . . . ?
O004 C00E C00H C00Q 69.5(4) . . . . ?
N005 C00B C00K S002 179.4(3) . . . . ?
N005 C00B C00N C00A -179.9(3) . . . . ?
N006 N007 C00E O004 1.2(4) . . . . ?
N006 N007 C00E C00H -179.7(2) . . . . ?
N007 N006 C00F S001 -177.2(2) . . . . ?
N007 N006 C00F N005 3.4(4) . . . . ?
N007 C00E C00H N008 128.9(3) . . . . ?
N007 C00E C00H C00Q -109.6(3) . . . . ?
N008 C00D C00G C00L 24.1(5) . . . . ?
N008 C00D C00G C00M -162.2(3) . . . . ?
C00A S002 C00K C00B -0.4(3) . . . . ?
C00B N005 C00F S001 0.1(5) . . . . ?
C00B N005 C00F N006 179.5(3) . . . . ?
C00D N008 C00H C00E -66.9(4) . . . . ?
C00D N008 C00H C00Q 171.7(3) . . . . ?
C00D C00G C00L C00J 172.0(3) . . . . ?
C00D C00G C00M C00P -172.4(3) . . . . ?
C00F N005 C00B C00K 12.1(5) . . . . ?
C00F N005 C00B C00N -169.8(3) . . . . ?
C00F N006 N007 C00E 81.3(4) . . . . ?
C00G C00M C00P C00I 0.3(5) . . . . ?
C00H N008 C00D O003 5.7(5) . . . . ?
C00H N008 C00D C00G -172.3(3) . . . . ?
C00I C00J C00L C00G 0.2(5) . . . . ?
C00J C00I C00P C00M -1.8(5) . . . . ?
C00K S002 C00A C00N -0.4(2) . . . . ?
C00K C00B C00N C00A -1.6(4) . . . . ?
C00L C00G C00M C00P 1.5(5) . . . . ?
C00M C00G C00L C00J -1.7(5) . . . . ?
C00N C00B C00K S002 1.2(4) . . . . ?
C00P C00I C00J C00L 1.6(5) . . . . ?
